data_1560094
loop_
_publ_author_name
'Bartelmann, Thomas'
'Gnannt, Frederik'
'Zitzmann, Max'
'Mayer, Peter'
'Dube, Henry'

_publ_section_title
;
 Sulfoxide hemithioindigo tweezers -- visible light addressable capture
 and release
;
_journal_issue 10
_journal_name_full 'Chemical Science'
_journal_page_first 3651
_journal_page_last 3659
_journal_paper_doi 10.1039/D0SC04981F
_journal_volume 12
_journal_year 2021
_chemical_formula_moiety 'C51 H48 O6 S'
_chemical_formula_sum 'C51 H48 O6 S'
_chemical_formula_weight 788.95
_chemical_name_common TB-343
_space_group_crystal_system orthorhombic
_space_group_IT_number 19
_space_group_name_Hall 'P 2ac 2ab'
_space_group_name_H-M_alt 'P 21 21 21'
_atom_sites_solution_hydrogens geom
_audit_block_code C51H48O6S_yv439_dube
_audit_creation_method 'APEX3 v2018.7-2'
_audit_update_record
;
2020-09-09 deposited with the CCDC.	2021-01-11 downloaded from the CCDC.
;
_cell_angle_alpha 90
_cell_angle_beta 90
_cell_angle_gamma 90
_cell_formula_units_Z 4
_cell_length_a 8.0941(8)
_cell_length_b 17.5936(15)
_cell_length_c 32.602(3)
_cell_measurement_reflns_used 9849
_cell_measurement_temperature 102.(2)
_cell_measurement_theta_max 25.3307
_cell_measurement_theta_min 2.5928
_cell_volume 4642.7(7)
_computing_cell_refinement 'SAINT V8.38A (Bruker AXS Inc., 2017)'
_computing_data_collection 'APEX3 v2016.5-0, Bruker AXS (2016)'
_computing_data_reduction 'SAINT V8.38A (Bruker AXS Inc., 2017)'
_computing_molecular_graphics 'shelXle (C.B. Huebschle, rev 924)'
_computing_structure_refinement 'SHELXL-2018/3 (Sheldrick, 2018)'
_computing_structure_solution 'SHELXT 2014/5 (Sheldrick, 2014)'
_diffrn_ambient_temperature 102.(2)
_diffrn_detector_area_resol_mean 7.3910
_diffrn_measured_fraction_theta_full 0.996
_diffrn_measured_fraction_theta_max 0.996
_diffrn_measurement_device 'fixed-chi three-circle diffractometer'
_diffrn_measurement_device_type 'Bruker D8 Venture TXS'
_diffrn_measurement_method 'mix of phi and omega scans'
_diffrn_radiation_monochromator 'focusing mirrors'
_diffrn_radiation_type MoK\a
_diffrn_radiation_wavelength 0.71073
_diffrn_reflns_av_R_equivalents 0.0974
_diffrn_reflns_av_unetI/netI 0.0650
_diffrn_reflns_Laue_measured_fraction_full 0.996
_diffrn_reflns_Laue_measured_fraction_max 0.996
_diffrn_reflns_limit_h_max 9
_diffrn_reflns_limit_h_min -9
_diffrn_reflns_limit_k_max 21
_diffrn_reflns_limit_k_min -21
_diffrn_reflns_limit_l_max 39
_diffrn_reflns_limit_l_min -39
_diffrn_reflns_number 55923
_diffrn_reflns_point_group_measured_fraction_full 0.998
_diffrn_reflns_point_group_measured_fraction_max 0.997
_diffrn_reflns_theta_full 25.242
_diffrn_reflns_theta_max 25.347
_diffrn_reflns_theta_min 2.979
_diffrn_source 'rotating anode (TXS)'
_diffrn_source_current 50
_diffrn_source_power 2.5
_diffrn_source_type 'Bruker TXS'
_diffrn_source_voltage 50
_exptl_absorpt_coefficient_mu 0.116
_exptl_absorpt_correction_T_max 1.00
_exptl_absorpt_correction_T_min 0.93
_exptl_absorpt_correction_type multi-scan
_exptl_absorpt_process_details
;
SADABS-2016/2 - Bruker AXS area detector scaling and absorption correction
;
_exptl_crystal_colour yellow
_exptl_crystal_density_diffrn 1.129
_exptl_crystal_density_method 'not measured'
_exptl_crystal_description rod
_exptl_crystal_F_000 1672
_exptl_crystal_size_max 0.100
_exptl_crystal_size_mid 0.030
_exptl_crystal_size_min 0.030
_refine_diff_density_max 0.204
_refine_diff_density_min -0.431
_refine_diff_density_rms 0.053
_refine_ls_abs_structure_details
;

Refined as an inversion twin.
;
_refine_ls_abs_structure_Flack 0.25(13)
_refine_ls_extinction_method none
_refine_ls_goodness_of_fit_ref 1.058
_refine_ls_hydrogen_treatment constr
_refine_ls_matrix_type full
_refine_ls_number_parameters 539
_refine_ls_number_reflns 8495
_refine_ls_number_restraints 0
_refine_ls_restrained_S_all 1.058
_refine_ls_R_factor_all 0.0792
_refine_ls_R_factor_gt 0.0526
_refine_ls_shift/su_max 0.001
_refine_ls_shift/su_mean 0.000
_refine_ls_structure_factor_coef Fsqd
_refine_ls_weighting_details 'w=1/[\s^2^(Fo^2^)+(0.0676P)^2^+0.9140P] where P=(Fo^2^+2Fc^2^)/3'
_refine_ls_weighting_scheme calc
_refine_ls_wR_factor_gt 0.1203
_refine_ls_wR_factor_ref 0.1335
_reflns_Friedel_coverage 0.776
_reflns_Friedel_fraction_full 0.999
_reflns_Friedel_fraction_max 0.998
_reflns_number_gt 6654
_reflns_number_total 8495
_reflns_threshold_expression 'I > 2\s(I)'
_cod_data_source_file d0sc04981f2.cif
_cod_data_source_block yv439
_cod_depositor_comments
;
The following automatic conversions were performed:

data item '_exptl_absorpt_correction_type' value 'Multi-Scan' was
changed to 'multi-scan' in accordance with the
/home/data/users/saulius/crontab/automatic-downloads/rss-feeds/RSC/lib/dictionaries/cif_core.dic
dictionary named 'cif_core.dic' version 2.4.2 last updated on
2011-04-26.

Automatic conversion script
Id: cif_fix_values 7556 2019-12-06 15:28:31Z antanas 

 Adding full bibliography for 1560094.cif.
;
_cod_database_code 1560094
_shelx_estimated_absorpt_t_min 0.989
_shelx_estimated_absorpt_t_max 0.997
_shelx_space_group_comment
;
The symmetry employed for this shelxl refinement is uniquely defined
by the following loop, which should always be used as a source of
symmetry information in preference to the above space-group names.
They are only intended as comments.
;

loop_
_space_group_symop_operation_xyz
'x, y, z'
'-x+1/2, -y, z+1/2'
'-x, y+1/2, -z+1/2'
'x+1/2, -y+1/2, -z'

loop_
_atom_site_label
_atom_site_type_symbol
_atom_site_fract_x
_atom_site_fract_y
_atom_site_fract_z
_atom_site_U_iso_or_equiv
_atom_site_adp_type
_atom_site_occupancy
_atom_site_site_symmetry_order
_atom_site_calc_flag
_atom_site_refinement_flags_posn
_atom_site_refinement_flags_adp
_atom_site_refinement_flags_occupancy
_atom_site_disorder_assembly
_atom_site_disorder_group
C1 C 0.3938(5) 0.2716(2) 0.57476(12) 0.0217(9) Uani 1 1 d . . . . .
C2 C 0.5128(5) 0.2839(2) 0.54472(13) 0.0235(10) Uani 1 1 d . . . . .
C3 C 0.5471(6) 0.2221(2) 0.51849(14) 0.0311(11) Uani 1 1 d . . . . .
H3 H 0.625964 0.227978 0.497137 0.037 Uiso 1 1 calc R U . . .
C4 C 0.4670(6) 0.1521(3) 0.52340(14) 0.0310(10) Uani 1 1 d . . . . .
H4 H 0.491268 0.111560 0.505146 0.037 Uiso 1 1 calc R U . . .
C5 C 0.3528(5) 0.1413(2) 0.55448(13) 0.0276(10) Uani 1 1 d . . . . .
H5 H 0.301025 0.093354 0.558300 0.033 Uiso 1 1 calc R U . . .
C6 C 0.3157(6) 0.2024(2) 0.57998(12) 0.0240(9) Uani 1 1 d . . . . .
C7 C 0.1974(6) 0.2024(2) 0.61449(12) 0.0262(10) Uani 1 1 d . . . . .
C8 C 0.2086(6) 0.2757(2) 0.63726(13) 0.0231(9) Uani 1 1 d . . . . .
C9 C 0.1535(5) 0.2913(2) 0.67588(13) 0.0232(9) Uani 1 1 d . . . . .
C10 C 0.0959(6) 0.2335(2) 0.70827(13) 0.0306(11) Uani 1 1 d . . . . .
C11 C 0.1133(7) 0.2787(2) 0.74883(14) 0.0390(13) Uani 1 1 d . . . . .
H11A H 0.021823 0.266351 0.767863 0.047 Uiso 1 1 calc R U . . .
H11B H 0.219563 0.266990 0.762449 0.047 Uiso 1 1 calc R U . . .
C12 C 0.1065(6) 0.3602(2) 0.73639(13) 0.0310(11) Uani 1 1 d . . . . .
C13 C 0.0791(8) 0.4235(3) 0.76055(14) 0.0435(14) Uani 1 1 d . . . . .
H13 H 0.061017 0.418324 0.789205 0.052 Uiso 1 1 calc R U . . .
C14 C 0.0784(7) 0.4936(3) 0.74246(14) 0.0375(12) Uani 1 1 d . . . . .
H14 H 0.061301 0.537094 0.759171 0.045 Uiso 1 1 calc R U . . .
C15 C 0.1019(6) 0.5037(2) 0.70040(13) 0.0278(10) Uani 1 1 d . . . . .
C16 C 0.1293(5) 0.4400(2) 0.67645(13) 0.0243(10) Uani 1 1 d . . . . .
H16 H 0.144460 0.445169 0.647694 0.029 Uiso 1 1 calc R U . . .
C17 C 0.1347(5) 0.3682(2) 0.69444(12) 0.0250(10) Uani 1 1 d . . . . .
C18 C 0.0903(6) 0.5822(2) 0.68242(13) 0.0253(10) Uani 1 1 d . . . . .
C19 C -0.0572(6) 0.6068(2) 0.66442(13) 0.0260(10) Uani 1 1 d . . . . .
C20 C -0.0677(6) 0.6803(2) 0.64897(13) 0.0271(10) Uani 1 1 d . . . . .
H20 H -0.167628 0.696588 0.636495 0.032 Uiso 1 1 calc R U . . .
C21 C 0.0646(6) 0.7305(2) 0.65133(12) 0.0254(10) Uani 1 1 d . . . . .
C22 C 0.2117(6) 0.7050(2) 0.66932(13) 0.0277(10) Uani 1 1 d . . . . .
H22 H 0.304039 0.738295 0.670643 0.033 Uiso 1 1 calc R U . . .
C23 C 0.2252(6) 0.6315(2) 0.68541(13) 0.0277(10) Uani 1 1 d . . . . .
C24 C 0.0524(6) 0.8093(2) 0.63578(12) 0.0268(10) Uani 1 1 d . . . . .
C25 C -0.0913(6) 0.8501(2) 0.64117(13) 0.0279(10) Uani 1 1 d . . . . .
H25 H -0.185271 0.826627 0.653133 0.034 Uiso 1 1 calc R U . . .
C26 C -0.0983(6) 0.9270(2) 0.62887(13) 0.0308(11) Uani 1 1 d . . . . .
C27 C 0.0349(7) 0.9620(3) 0.61099(14) 0.0371(12) Uani 1 1 d . . . . .
H27 H 0.030311 1.014049 0.603350 0.045 Uiso 1 1 calc R U . . .
C28 C 0.1778(6) 0.9188(3) 0.60431(14) 0.0344(11) Uani 1 1 d . . . . .
C29 C 0.1897(6) 0.8435(2) 0.61702(13) 0.0303(10) Uani 1 1 d . . . . .
H29 H 0.289042 0.815691 0.613079 0.036 Uiso 1 1 calc R U . . .
C30 C 0.2025(7) 0.1616(2) 0.71082(15) 0.0402(12) Uani 1 1 d . . . . .
H30A H 0.178901 0.134840 0.736510 0.060 Uiso 1 1 calc R U . . .
H30B H 0.319588 0.175809 0.710038 0.060 Uiso 1 1 calc R U . . .
H30C H 0.177279 0.128365 0.687549 0.060 Uiso 1 1 calc R U . . .
C31 C -0.0860(6) 0.2138(3) 0.70167(15) 0.0360(12) Uani 1 1 d . . . . .
H31A H -0.123685 0.180161 0.723727 0.054 Uiso 1 1 calc R U . . .
H31B H -0.099171 0.188092 0.675207 0.054 Uiso 1 1 calc R U . . .
H31C H -0.151860 0.260547 0.701846 0.054 Uiso 1 1 calc R U . . .
C32 C 0.3854(7) 0.6077(3) 0.70627(17) 0.0431(13) Uani 1 1 d . . . . .
H32A H 0.467710 0.648160 0.703151 0.065 Uiso 1 1 calc R U . . .
H32B H 0.426800 0.560947 0.693595 0.065 Uiso 1 1 calc R U . . .
H32C H 0.364769 0.598776 0.735495 0.065 Uiso 1 1 calc R U . . .
C33 C -0.2062(6) 0.5552(2) 0.66186(14) 0.0336(11) Uani 1 1 d . . . . .
H33A H -0.292563 0.579891 0.645546 0.050 Uiso 1 1 calc R U . . .
H33B H -0.247981 0.545140 0.689539 0.050 Uiso 1 1 calc R U . . .
H33C H -0.174511 0.507178 0.648831 0.050 Uiso 1 1 calc R U . . .
C34 C -0.2636(8) 1.0402(3) 0.6261(2) 0.0571(17) Uani 1 1 d . . . . .
H34A H -0.371035 1.059019 0.635456 0.086 Uiso 1 1 calc R U . . .
H34B H -0.256313 1.045121 0.596187 0.086 Uiso 1 1 calc R U . . .
H34C H -0.175235 1.069908 0.638912 0.086 Uiso 1 1 calc R U . . .
C35 C 0.4421(7) 0.9137(3) 0.57134(18) 0.0542(15) Uani 1 1 d . . . . .
H35A H 0.514452 0.945799 0.554564 0.081 Uiso 1 1 calc R U . . .
H35B H 0.404515 0.870201 0.555078 0.081 Uiso 1 1 calc R U . . .
H35C H 0.503118 0.895516 0.595373 0.081 Uiso 1 1 calc R U . . .
C36 C 0.6067(5) 0.3567(2) 0.54312(12) 0.0240(9) Uani 1 1 d . . . . .
C37 C 0.5636(6) 0.4146(2) 0.51561(13) 0.0264(10) Uani 1 1 d . . . . .
C38 C 0.6558(6) 0.4820(2) 0.51622(13) 0.0286(11) Uani 1 1 d . . . . .
H38 H 0.628616 0.521402 0.497496 0.034 Uiso 1 1 calc R U . . .
C39 C 0.7864(6) 0.4928(2) 0.54357(13) 0.0276(10) Uani 1 1 d . . . . .
C40 C 0.8262(6) 0.4338(2) 0.57007(13) 0.0298(10) Uani 1 1 d . . . . .
H40 H 0.915725 0.440164 0.588611 0.036 Uiso 1 1 calc R U . . .
C41 C 0.7392(5) 0.3658(2) 0.57030(13) 0.0275(10) Uani 1 1 d . . . . .
C42 C 0.8786(6) 0.5654(3) 0.54509(13) 0.0314(11) Uani 1 1 d . . . . .
C43 C 0.7986(6) 0.6333(2) 0.53676(13) 0.0325(11) Uani 1 1 d . . . . .
H43 H 0.684370 0.632857 0.530062 0.039 Uiso 1 1 calc R U . . .
C44 C 0.8827(6) 0.7019(3) 0.53805(14) 0.0329(11) Uani 1 1 d . . . . .
C45 C 1.0498(6) 0.7030(3) 0.54723(13) 0.0306(11) Uani 1 1 d . . . . .
H45 H 1.109542 0.749428 0.547037 0.037 Uiso 1 1 calc R U . . .
C46 C 1.1277(6) 0.6360(3) 0.55660(13) 0.0302(11) Uani 1 1 d . . . . .
C47 C 1.0462(6) 0.5667(3) 0.55546(13) 0.0313(11) Uani 1 1 d . . . . .
H47 H 1.103187 0.520936 0.561612 0.038 Uiso 1 1 calc R U . . .
C48 C 0.4223(6) 0.4062(3) 0.48646(14) 0.0356(12) Uani 1 1 d . . . . .
H48A H 0.406151 0.454014 0.471546 0.053 Uiso 1 1 calc R U . . .
H48B H 0.321706 0.393828 0.501796 0.053 Uiso 1 1 calc R U . . .
H48C H 0.446340 0.365365 0.466923 0.053 Uiso 1 1 calc R U . . .
C49 C 0.7879(7) 0.3038(3) 0.59991(15) 0.0406(12) Uani 1 1 d . . . . .
H49A H 0.884600 0.320105 0.615720 0.061 Uiso 1 1 calc R U . . .
H49B H 0.814957 0.257479 0.584601 0.061 Uiso 1 1 calc R U . . .
H49C H 0.695897 0.293496 0.618630 0.061 Uiso 1 1 calc R U . . .
C50 C 0.8705(7) 0.8371(3) 0.52869(15) 0.0407(13) Uani 1 1 d . . . . .
H50A H 0.790079 0.876917 0.522089 0.061 Uiso 1 1 calc R U . . .
H50B H 0.956076 0.835615 0.507449 0.061 Uiso 1 1 calc R U . . .
H50C H 0.921443 0.848067 0.555308 0.061 Uiso 1 1 calc R U . . .
C51 C 1.3715(6) 0.5771(3) 0.58342(17) 0.0471(14) Uani 1 1 d . . . . .
H51A H 1.485383 0.589770 0.591051 0.071 Uiso 1 1 calc R U . . .
H51B H 1.372385 0.537181 0.562465 0.071 Uiso 1 1 calc R U . . .
H51C H 1.311706 0.559080 0.607664 0.071 Uiso 1 1 calc R U . . .
O1 O 0.2032(4) 0.38995(17) 0.58108(10) 0.0299(11) Uani 0.912(8) 1 d . . P . .
O1B O 0.446(4) 0.3775(18) 0.6336(10) 0.031(11) Uiso 0.088(8) 1 d . . P . .
O2 O 0.0994(4) 0.15041(16) 0.62140(9) 0.0350(8) Uani 1 1 d . . . . .
O3 O -0.2463(4) 0.96210(17) 0.63724(10) 0.0382(8) Uani 1 1 d . . . . .
O4 O 0.3027(5) 0.95695(19) 0.58446(11) 0.0480(9) Uani 1 1 d . . . . .
O5 O 0.7879(5) 0.76466(18) 0.53050(10) 0.0429(9) Uani 1 1 d . . . . .
O6 O 1.2922(4) 0.64275(19) 0.56759(9) 0.0378(8) Uani 1 1 d . . . . .
S1 S 0.31900(14) 0.34531(6) 0.60762(3) 0.0239(3) Uani 1 1 d . . . . .

loop_
_atom_site_aniso_label
_atom_site_aniso_U_11
_atom_site_aniso_U_22
_atom_site_aniso_U_33
_atom_site_aniso_U_23
_atom_site_aniso_U_13
_atom_site_aniso_U_12
C1 0.024(2) 0.020(2) 0.022(2) 0.0003(17) -0.0035(19) -0.0009(18)
C2 0.025(2) 0.024(2) 0.022(2) 0.0007(18) 0.000(2) -0.0038(18)
C3 0.033(3) 0.034(3) 0.027(2) -0.004(2) 0.002(2) -0.001(2)
C4 0.032(3) 0.027(2) 0.034(3) -0.010(2) 0.001(2) -0.002(2)
C5 0.034(3) 0.018(2) 0.031(2) -0.0031(18) -0.004(2) -0.0034(19)
C6 0.024(2) 0.023(2) 0.025(2) 0.0004(17) -0.005(2) 0.001(2)
C7 0.029(2) 0.023(2) 0.027(2) 0.0048(18) 0.000(2) 0.003(2)
C8 0.026(2) 0.013(2) 0.030(2) 0.0036(17) 0.002(2) -0.0025(17)
C9 0.021(2) 0.018(2) 0.031(2) 0.0015(17) -0.0054(19) -0.0005(17)
C10 0.040(3) 0.027(2) 0.025(2) 0.0063(18) 0.004(2) 0.003(2)
C11 0.061(4) 0.030(3) 0.025(2) 0.0075(19) 0.002(2) 0.002(3)
C12 0.043(3) 0.024(2) 0.026(2) 0.0021(19) 0.002(2) 0.001(2)
C13 0.079(4) 0.033(3) 0.019(2) 0.004(2) 0.005(3) 0.008(3)
C14 0.060(4) 0.028(3) 0.025(2) -0.002(2) 0.005(2) 0.008(2)
C15 0.035(3) 0.022(2) 0.026(2) 0.0009(18) 0.002(2) -0.003(2)
C16 0.028(2) 0.021(2) 0.024(2) 0.0012(17) 0.0030(19) 0.0008(18)
C17 0.028(2) 0.026(2) 0.022(2) 0.0020(18) 0.0010(18) 0.0012(19)
C18 0.034(3) 0.020(2) 0.022(2) -0.0042(18) 0.002(2) 0.002(2)
C19 0.029(3) 0.028(2) 0.021(2) -0.0040(18) 0.000(2) 0.000(2)
C20 0.036(3) 0.023(2) 0.022(2) -0.0009(17) -0.001(2) -0.002(2)
C21 0.036(3) 0.023(2) 0.017(2) -0.0043(17) 0.002(2) -0.003(2)
C22 0.030(3) 0.028(2) 0.025(2) -0.0039(18) 0.000(2) 0.000(2)
C23 0.029(2) 0.027(2) 0.027(2) -0.0049(18) 0.001(2) 0.0039(19)
C24 0.042(3) 0.022(2) 0.017(2) -0.0020(18) -0.005(2) -0.005(2)
C25 0.040(3) 0.022(2) 0.022(2) -0.0001(18) -0.002(2) 0.002(2)
C26 0.046(3) 0.022(2) 0.025(2) -0.0029(18) -0.010(2) -0.001(2)
C27 0.058(4) 0.023(2) 0.030(3) 0.003(2) -0.011(3) -0.010(2)
C28 0.041(3) 0.033(3) 0.029(2) 0.007(2) -0.009(2) -0.011(2)
C29 0.033(3) 0.030(2) 0.028(2) 0.0013(18) -0.008(2) -0.009(2)
C30 0.057(3) 0.022(2) 0.042(3) 0.010(2) 0.001(3) 0.005(2)
C31 0.045(3) 0.025(2) 0.038(3) 0.007(2) 0.011(2) -0.010(2)
C32 0.039(3) 0.036(3) 0.055(3) 0.002(2) -0.009(3) 0.009(2)
C33 0.039(3) 0.029(3) 0.033(3) 0.0000(19) -0.003(2) -0.002(2)
C34 0.070(4) 0.024(3) 0.077(4) 0.007(3) -0.003(3) 0.009(3)
C35 0.043(3) 0.065(4) 0.055(4) 0.019(3) -0.001(3) -0.012(3)
C36 0.026(2) 0.027(2) 0.019(2) -0.0025(18) 0.0056(19) -0.0043(19)
C37 0.024(2) 0.032(3) 0.023(2) -0.0042(19) 0.0007(19) -0.003(2)
C38 0.027(3) 0.033(3) 0.026(2) -0.0020(19) 0.000(2) -0.004(2)
C39 0.028(3) 0.027(2) 0.028(2) -0.0029(18) 0.006(2) -0.009(2)
C40 0.028(3) 0.037(3) 0.024(2) -0.0027(19) -0.004(2) -0.006(2)
C41 0.029(2) 0.025(2) 0.029(2) -0.0040(18) -0.002(2) 0.0007(19)
C42 0.032(3) 0.039(3) 0.023(2) -0.004(2) 0.002(2) -0.007(2)
C43 0.033(3) 0.036(3) 0.029(2) -0.0007(19) -0.002(2) -0.010(2)
C44 0.040(3) 0.033(3) 0.026(2) 0.000(2) -0.003(2) -0.009(2)
C45 0.039(3) 0.030(3) 0.023(2) -0.0037(19) 0.000(2) -0.016(2)
C46 0.029(2) 0.042(3) 0.020(2) -0.006(2) 0.0030(19) -0.007(2)
C47 0.030(3) 0.041(3) 0.023(2) -0.008(2) 0.000(2) -0.010(2)
C48 0.042(3) 0.032(3) 0.033(3) 0.003(2) -0.008(2) -0.013(2)
C49 0.037(3) 0.041(3) 0.043(3) 0.009(2) -0.011(2) -0.006(2)
C50 0.056(3) 0.032(3) 0.034(3) 0.000(2) -0.003(2) -0.016(2)
C51 0.028(3) 0.068(4) 0.045(3) -0.010(3) 0.002(2) -0.004(3)
O1 0.034(2) 0.0230(18) 0.032(2) 0.0082(13) 0.0029(16) 0.0082(15)
O2 0.044(2) 0.0206(16) 0.0408(18) -0.0017(13) 0.0094(15) -0.0118(16)
O3 0.050(2) 0.0227(17) 0.042(2) 0.0012(14) -0.0031(17) 0.0052(15)
O4 0.047(2) 0.041(2) 0.056(2) 0.0154(17) -0.002(2) -0.0175(19)
O5 0.046(2) 0.0288(18) 0.054(2) 0.0043(15) -0.0074(19) -0.0109(17)
O6 0.0313(18) 0.047(2) 0.0352(18) -0.0037(15) -0.0003(15) -0.0151(17)
S1 0.0295(6) 0.0163(5) 0.0260(5) -0.0005(4) 0.0036(5) -0.0015(5)

loop_
_atom_type_symbol
_atom_type_description
_atom_type_scat_dispersion_real
_atom_type_scat_dispersion_imag
_atom_type_scat_source
C C 0.0033 0.0016 'International Tables Vol C Tables 4.2.6.8 and 6.1.1.4'
H H 0.0000 0.0000 'International Tables Vol C Tables 4.2.6.8 and 6.1.1.4'
O O 0.0106 0.0060 'International Tables Vol C Tables 4.2.6.8 and 6.1.1.4'
S S 0.1246 0.1234 'International Tables Vol C Tables 4.2.6.8 and 6.1.1.4'

loop_
_geom_angle_atom_site_label_1
_geom_angle_atom_site_label_2
_geom_angle_atom_site_label_3
_geom_angle
_geom_angle_site_symmetry_1
_geom_angle_site_symmetry_3
_geom_angle_publ_flag
C6 C1 C2 122.8(4) . . ?
C6 C1 S1 114.2(3) . . ?
C2 C1 S1 122.9(3) . . ?
C1 C2 C3 116.2(4) . . ?
C1 C2 C36 120.8(4) . . ?
C3 C2 C36 122.8(4) . . ?
C4 C3 C2 121.1(4) . . ?
C4 C3 H3 119.4 . . ?
C2 C3 H3 119.4 . . ?
C5 C4 C3 120.9(4) . . ?
C5 C4 H4 119.5 . . ?
C3 C4 H4 119.5 . . ?
C4 C5 C6 118.3(4) . . ?
C4 C5 H5 120.8 . . ?
C6 C5 H5 120.8 . . ?
C1 C6 C5 120.5(4) . . ?
C1 C6 C7 113.0(4) . . ?
C5 C6 C7 126.5(4) . . ?
O2 C7 C6 123.9(4) . . ?
O2 C7 C8 126.2(4) . . ?
C6 C7 C8 109.8(4) . . ?
C9 C8 C7 127.9(4) . . ?
C9 C8 S1 121.4(3) . . ?
C7 C8 S1 110.6(3) . . ?
C8 C9 C17 126.3(4) . . ?
C8 C9 C10 126.8(4) . . ?
C17 C9 C10 106.9(4) . . ?
C31 C10 C30 111.3(4) . . ?
C31 C10 C9 110.2(4) . . ?
C30 C10 C9 114.3(4) . . ?
C31 C10 C11 108.9(4) . . ?
C30 C10 C11 109.0(4) . . ?
C9 C10 C11 102.6(3) . . ?
C12 C11 C10 105.0(4) . . ?
C12 C11 H11A 110.7 . . ?
C10 C11 H11A 110.7 . . ?
C12 C11 H11B 110.7 . . ?
C10 C11 H11B 110.7 . . ?
H11A C11 H11B 108.8 . . ?
C13 C12 C17 120.3(4) . . ?
C13 C12 C11 128.7(4) . . ?
C17 C12 C11 111.0(4) . . ?
C14 C13 C12 118.8(4) . . ?
C14 C13 H13 120.6 . . ?
C12 C13 H13 120.6 . . ?
C13 C14 C15 122.6(4) . . ?
C13 C14 H14 118.7 . . ?
C15 C14 H14 118.7 . . ?
C16 C15 C14 118.2(4) . . ?
C16 C15 C18 122.3(4) . . ?
C14 C15 C18 119.4(4) . . ?
C15 C16 C17 120.1(4) . . ?
C15 C16 H16 119.9 . . ?
C17 C16 H16 119.9 . . ?
C16 C17 C12 120.0(4) . . ?
C16 C17 C9 131.0(4) . . ?
C12 C17 C9 108.9(4) . . ?
C23 C18 C19 120.3(4) . . ?
C23 C18 C15 119.6(4) . . ?
C19 C18 C15 120.1(4) . . ?
C20 C19 C18 119.5(4) . . ?
C20 C19 C33 119.3(4) . . ?
C18 C19 C33 121.2(4) . . ?
C21 C20 C19 121.6(5) . . ?
C21 C20 H20 119.2 . . ?
C19 C20 H20 119.2 . . ?
C20 C21 C22 118.4(4) . . ?
C20 C21 C24 121.7(4) . . ?
C22 C21 C24 120.0(4) . . ?
C23 C22 C21 121.2(4) . . ?
C23 C22 H22 119.4 . . ?
C21 C22 H22 119.4 . . ?
C18 C23 C22 119.1(4) . . ?
C18 C23 C32 121.8(4) . . ?
C22 C23 C32 119.2(4) . . ?
C25 C24 C29 120.0(4) . . ?
C25 C24 C21 120.1(4) . . ?
C29 C24 C21 119.8(4) . . ?
C24 C25 C26 119.8(4) . . ?
C24 C25 H25 120.1 . . ?
C26 C25 H25 120.1 . . ?
C27 C26 O3 124.6(4) . . ?
C27 C26 C25 121.3(5) . . ?
O3 C26 C25 114.2(4) . . ?
C26 C27 C28 118.2(4) . . ?
C26 C27 H27 120.9 . . ?
C28 C27 H27 120.9 . . ?
O4 C28 C29 123.6(5) . . ?
O4 C28 C27 114.6(4) . . ?
C29 C28 C27 121.8(5) . . ?
C28 C29 C24 118.9(5) . . ?
C28 C29 H29 120.6 . . ?
C24 C29 H29 120.6 . . ?
C10 C30 H30A 109.5 . . ?
C10 C30 H30B 109.5 . . ?
H30A C30 H30B 109.5 . . ?
C10 C30 H30C 109.5 . . ?
H30A C30 H30C 109.5 . . ?
H30B C30 H30C 109.5 . . ?
C10 C31 H31A 109.5 . . ?
C10 C31 H31B 109.5 . . ?
H31A C31 H31B 109.5 . . ?
C10 C31 H31C 109.5 . . ?
H31A C31 H31C 109.5 . . ?
H31B C31 H31C 109.5 . . ?
C23 C32 H32A 109.5 . . ?
C23 C32 H32B 109.5 . . ?
H32A C32 H32B 109.5 . . ?
C23 C32 H32C 109.5 . . ?
H32A C32 H32C 109.5 . . ?
H32B C32 H32C 109.5 . . ?
C19 C33 H33A 109.5 . . ?
C19 C33 H33B 109.5 . . ?
H33A C33 H33B 109.5 . . ?
C19 C33 H33C 109.5 . . ?
H33A C33 H33C 109.5 . . ?
H33B C33 H33C 109.5 . . ?
O3 C34 H34A 109.5 . . ?
O3 C34 H34B 109.5 . . ?
H34A C34 H34B 109.5 . . ?
O3 C34 H34C 109.5 . . ?
H34A C34 H34C 109.5 . . ?
H34B C34 H34C 109.5 . . ?
O4 C35 H35A 109.5 . . ?
O4 C35 H35B 109.5 . . ?
H35A C35 H35B 109.5 . . ?
O4 C35 H35C 109.5 . . ?
H35A C35 H35C 109.5 . . ?
H35B C35 H35C 109.5 . . ?
C37 C36 C41 120.9(4) . . ?
C37 C36 C2 121.3(4) . . ?
C41 C36 C2 117.8(4) . . ?
C36 C37 C38 118.3(4) . . ?
C36 C37 C48 121.8(4) . . ?
C38 C37 C48 120.0(4) . . ?
C39 C38 C37 121.9(4) . . ?
C39 C38 H38 119.1 . . ?
C37 C38 H38 119.1 . . ?
C40 C39 C38 118.1(4) . . ?
C40 C39 C42 120.5(4) . . ?
C38 C39 C42 121.4(4) . . ?
C39 C40 C41 122.0(4) . . ?
C39 C40 H40 119.0 . . ?
C41 C40 H40 119.0 . . ?
C40 C41 C36 118.9(4) . . ?
C40 C41 C49 119.6(4) . . ?
C36 C41 C49 121.5(4) . . ?
C43 C42 C47 119.1(4) . . ?
C43 C42 C39 120.1(4) . . ?
C47 C42 C39 120.8(4) . . ?
C42 C43 C44 121.0(5) . . ?
C42 C43 H43 119.5 . . ?
C44 C43 H43 119.5 . . ?
O5 C44 C45 125.2(4) . . ?
O5 C44 C43 115.0(4) . . ?
C45 C44 C43 119.8(5) . . ?
C46 C45 C44 119.1(4) . . ?
C46 C45 H45 120.5 . . ?
C44 C45 H45 120.5 . . ?
C45 C46 O6 115.2(4) . . ?
C45 C46 C47 122.1(4) . . ?
O6 C46 C47 122.7(4) . . ?
C46 C47 C42 118.9(5) . . ?
C46 C47 H47 120.6 . . ?
C42 C47 H47 120.6 . . ?
C37 C48 H48A 109.5 . . ?
C37 C48 H48B 109.5 . . ?
H48A C48 H48B 109.5 . . ?
C37 C48 H48C 109.5 . . ?
H48A C48 H48C 109.5 . . ?
H48B C48 H48C 109.5 . . ?
C41 C49 H49A 109.5 . . ?
C41 C49 H49B 109.5 . . ?
H49A C49 H49B 109.5 . . ?
C41 C49 H49C 109.5 . . ?
H49A C49 H49C 109.5 . . ?
H49B C49 H49C 109.5 . . ?
O5 C50 H50A 109.5 . . ?
O5 C50 H50B 109.5 . . ?
H50A C50 H50B 109.5 . . ?
O5 C50 H50C 109.5 . . ?
H50A C50 H50C 109.5 . . ?
H50B C50 H50C 109.5 . . ?
O6 C51 H51A 109.5 . . ?
O6 C51 H51B 109.5 . . ?
H51A C51 H51B 109.5 . . ?
O6 C51 H51C 109.5 . . ?
H51A C51 H51C 109.5 . . ?
H51B C51 H51C 109.5 . . ?
C26 O3 C34 117.9(4) . . ?
C28 O4 C35 117.6(4) . . ?
C44 O5 C50 117.5(4) . . ?
C46 O6 C51 117.4(4) . . ?
O1B S1 O1 125.3(13) . . ?
O1B S1 C1 113.3(14) . . ?
O1 S1 C1 104.23(19) . . ?
O1B S1 C8 107.7(13) . . ?
O1 S1 C8 110.9(2) . . ?
C1 S1 C8 89.78(19) . . ?

loop_
_geom_bond_atom_site_label_1
_geom_bond_atom_site_label_2
_geom_bond_distance
_geom_bond_site_symmetry_2
_geom_bond_publ_flag
C1 C6 1.382(6) . ?
C1 C2 1.390(6) . ?
C1 S1 1.788(4) . ?
C2 C3 1.412(6) . ?
C2 C36 1.490(6) . ?
C3 C4 1.400(6) . ?
C3 H3 0.9500 . ?
C4 C5 1.385(6) . ?
C4 H4 0.9500 . ?
C5 C6 1.392(6) . ?
C5 H5 0.9500 . ?
C6 C7 1.477(6) . ?
C7 O2 1.231(5) . ?
C7 C8 1.491(6) . ?
C8 C9 1.363(6) . ?
C8 S1 1.798(4) . ?
C9 C17 1.490(6) . ?
C9 C10 1.539(6) . ?
C10 C31 1.528(7) . ?
C10 C30 1.532(6) . ?
C10 C11 1.550(6) . ?
C11 C12 1.492(6) . ?
C11 H11A 0.9900 . ?
C11 H11B 0.9900 . ?
C12 C13 1.381(6) . ?
C12 C17 1.394(6) . ?
C13 C14 1.367(6) . ?
C13 H13 0.9500 . ?
C14 C15 1.396(6) . ?
C14 H14 0.9500 . ?
C15 C16 1.384(6) . ?
C15 C18 1.504(6) . ?
C16 C17 1.392(6) . ?
C16 H16 0.9500 . ?
C18 C23 1.398(6) . ?
C18 C19 1.398(6) . ?
C19 C20 1.390(6) . ?
C19 C33 1.512(6) . ?
C20 C21 1.390(6) . ?
C20 H20 0.9500 . ?
C21 C22 1.401(7) . ?
C21 C24 1.480(6) . ?
C22 C23 1.401(6) . ?
C22 H22 0.9500 . ?
C23 C32 1.523(7) . ?
C24 C25 1.378(6) . ?
C24 C29 1.404(6) . ?
C25 C26 1.411(6) . ?
C25 H25 0.9500 . ?
C26 C27 1.372(7) . ?
C26 O3 1.375(6) . ?
C27 C28 1.401(7) . ?
C27 H27 0.9500 . ?
C28 O4 1.375(6) . ?
C28 C29 1.392(6) . ?
C29 H29 0.9500 . ?
C30 H30A 0.9800 . ?
C30 H30B 0.9800 . ?
C30 H30C 0.9800 . ?
C31 H31A 0.9800 . ?
C31 H31B 0.9800 . ?
C31 H31C 0.9800 . ?
C32 H32A 0.9800 . ?
C32 H32B 0.9800 . ?
C32 H32C 0.9800 . ?
C33 H33A 0.9800 . ?
C33 H33B 0.9800 . ?
C33 H33C 0.9800 . ?
C34 O3 1.428(5) . ?
C34 H34A 0.9800 . ?
C34 H34B 0.9800 . ?
C34 H34C 0.9800 . ?
C35 O4 1.426(7) . ?
C35 H35A 0.9800 . ?
C35 H35B 0.9800 . ?
C35 H35C 0.9800 . ?
C36 C37 1.400(6) . ?
C36 C41 1.401(6) . ?
C37 C38 1.401(6) . ?
C37 C48 1.494(7) . ?
C38 C39 1.396(6) . ?
C38 H38 0.9500 . ?
C39 C40 1.389(6) . ?
C39 C42 1.481(6) . ?
C40 C41 1.389(6) . ?
C40 H40 0.9500 . ?
C41 C49 1.509(6) . ?
C42 C43 1.386(6) . ?
C42 C47 1.398(7) . ?
C43 C44 1.386(6) . ?
C43 H43 0.9500 . ?
C44 O5 1.366(6) . ?
C44 C45 1.385(7) . ?
C45 C46 1.371(6) . ?
C45 H45 0.9500 . ?
C46 O6 1.384(6) . ?
C46 C47 1.386(6) . ?
C47 H47 0.9500 . ?
C48 H48A 0.9800 . ?
C48 H48B 0.9800 . ?
C48 H48C 0.9800 . ?
C49 H49A 0.9800 . ?
C49 H49B 0.9800 . ?
C49 H49C 0.9800 . ?
C50 O5 1.440(5) . ?
C50 H50A 0.9800 . ?
C50 H50B 0.9800 . ?
C50 H50C 0.9800 . ?
C51 O6 1.418(6) . ?
C51 H51A 0.9800 . ?
C51 H51B 0.9800 . ?
C51 H51C 0.9800 . ?
O1 S1 1.498(3) . ?
O1B S1 1.45(3) . ?

loop_
_geom_torsion_atom_site_label_1
_geom_torsion_atom_site_label_2
_geom_torsion_atom_site_label_3
_geom_torsion_atom_site_label_4
_geom_torsion
_geom_torsion_site_symmetry_1
_geom_torsion_site_symmetry_2
_geom_torsion_site_symmetry_3
_geom_torsion_site_symmetry_4
_geom_torsion_publ_flag
C6 C1 C2 C3 1.9(6) . . . . ?
S1 C1 C2 C3 -173.8(3) . . . . ?
C6 C1 C2 C36 -173.3(4) . . . . ?
S1 C1 C2 C36 10.9(6) . . . . ?
C1 C2 C3 C4 -1.2(7) . . . . ?
C36 C2 C3 C4 174.0(4) . . . . ?
C2 C3 C4 C5 -0.7(7) . . . . ?
C3 C4 C5 C6 2.0(7) . . . . ?
C2 C1 C6 C5 -0.7(7) . . . . ?
S1 C1 C6 C5 175.3(3) . . . . ?
C2 C1 C6 C7 178.5(4) . . . . ?
S1 C1 C6 C7 -5.5(5) . . . . ?
C4 C5 C6 C1 -1.3(6) . . . . ?
C4 C5 C6 C7 179.6(4) . . . . ?
C1 C6 C7 O2 170.4(4) . . . . ?
C5 C6 C7 O2 -10.5(7) . . . . ?
C1 C6 C7 C8 -6.1(5) . . . . ?
C5 C6 C7 C8 173.0(4) . . . . ?
O2 C7 C8 C9 21.5(7) . . . . ?
C6 C7 C8 C9 -162.1(4) . . . . ?
O2 C7 C8 S1 -161.6(4) . . . . ?
C6 C7 C8 S1 14.8(4) . . . . ?
C7 C8 C9 C17 -166.3(4) . . . . ?
S1 C8 C9 C17 17.0(6) . . . . ?
C7 C8 C9 C10 12.4(7) . . . . ?
S1 C8 C9 C10 -164.2(4) . . . . ?
C8 C9 C10 C31 -84.8(5) . . . . ?
C17 C9 C10 C31 94.1(4) . . . . ?
C8 C9 C10 C30 41.4(6) . . . . ?
C17 C9 C10 C30 -139.7(4) . . . . ?
C8 C9 C10 C11 159.3(5) . . . . ?
C17 C9 C10 C11 -21.7(5) . . . . ?
C31 C10 C11 C12 -93.8(5) . . . . ?
C30 C10 C11 C12 144.6(4) . . . . ?
C9 C10 C11 C12 23.0(5) . . . . ?
C10 C11 C12 C13 163.9(6) . . . . ?
C10 C11 C12 C17 -16.9(6) . . . . ?
C17 C12 C13 C14 0.7(9) . . . . ?
C11 C12 C13 C14 179.9(6) . . . . ?
C12 C13 C14 C15 1.0(9) . . . . ?
C13 C14 C15 C16 -1.0(9) . . . . ?
C13 C14 C15 C18 176.7(5) . . . . ?
C14 C15 C16 C17 -0.7(7) . . . . ?
C18 C15 C16 C17 -178.3(4) . . . . ?
C15 C16 C17 C12 2.3(7) . . . . ?
C15 C16 C17 C9 176.6(5) . . . . ?
C13 C12 C17 C16 -2.4(8) . . . . ?
C11 C12 C17 C16 178.3(4) . . . . ?
C13 C12 C17 C9 -177.8(5) . . . . ?
C11 C12 C17 C9 2.9(6) . . . . ?
C8 C9 C17 C16 16.7(8) . . . . ?
C10 C9 C17 C16 -162.3(5) . . . . ?
C8 C9 C17 C12 -168.6(4) . . . . ?
C10 C9 C17 C12 12.5(5) . . . . ?
C16 C15 C18 C23 -102.0(5) . . . . ?
C14 C15 C18 C23 80.4(6) . . . . ?
C16 C15 C18 C19 80.8(6) . . . . ?
C14 C15 C18 C19 -96.8(6) . . . . ?
C23 C18 C19 C20 0.9(6) . . . . ?
C15 C18 C19 C20 178.2(4) . . . . ?
C23 C18 C19 C33 -178.4(4) . . . . ?
C15 C18 C19 C33 -1.1(6) . . . . ?
C18 C19 C20 C21 -0.7(6) . . . . ?
C33 C19 C20 C21 178.6(4) . . . . ?
C19 C20 C21 C22 0.9(6) . . . . ?
C19 C20 C21 C24 -178.5(4) . . . . ?
C20 C21 C22 C23 -1.4(6) . . . . ?
C24 C21 C22 C23 178.1(4) . . . . ?
C19 C18 C23 C22 -1.4(6) . . . . ?
C15 C18 C23 C22 -178.7(4) . . . . ?
C19 C18 C23 C32 177.6(4) . . . . ?
C15 C18 C23 C32 0.4(6) . . . . ?
C21 C22 C23 C18 1.6(6) . . . . ?
C21 C22 C23 C32 -177.4(4) . . . . ?
C20 C21 C24 C25 38.7(6) . . . . ?
C22 C21 C24 C25 -140.7(4) . . . . ?
C20 C21 C24 C29 -143.9(4) . . . . ?
C22 C21 C24 C29 36.7(6) . . . . ?
C29 C24 C25 C26 -1.8(6) . . . . ?
C21 C24 C25 C26 175.6(4) . . . . ?
C24 C25 C26 C27 0.9(6) . . . . ?
C24 C25 C26 O3 -177.8(4) . . . . ?
O3 C26 C27 C28 -180.0(4) . . . . ?
C25 C26 C27 C28 1.5(7) . . . . ?
C26 C27 C28 O4 176.9(4) . . . . ?
C26 C27 C28 C29 -3.1(7) . . . . ?
O4 C28 C29 C24 -177.8(4) . . . . ?
C27 C28 C29 C24 2.2(6) . . . . ?
C25 C24 C29 C28 0.3(6) . . . . ?
C21 C24 C29 C28 -177.1(4) . . . . ?
C1 C2 C36 C37 -99.9(5) . . . . ?
C3 C2 C36 C37 85.2(6) . . . . ?
C1 C2 C36 C41 79.7(5) . . . . ?
C3 C2 C36 C41 -95.2(5) . . . . ?
C41 C36 C37 C38 -0.5(6) . . . . ?
C2 C36 C37 C38 179.0(4) . . . . ?
C41 C36 C37 C48 -179.8(4) . . . . ?
C2 C36 C37 C48 -0.2(6) . . . . ?
C36 C37 C38 C39 -0.7(6) . . . . ?
C48 C37 C38 C39 178.6(4) . . . . ?
C37 C38 C39 C40 1.4(7) . . . . ?
C37 C38 C39 C42 -177.5(4) . . . . ?
C38 C39 C40 C41 -0.8(7) . . . . ?
C42 C39 C40 C41 178.1(4) . . . . ?
C39 C40 C41 C36 -0.4(7) . . . . ?
C39 C40 C41 C49 -179.8(4) . . . . ?
C37 C36 C41 C40 1.1(6) . . . . ?
C2 C36 C41 C40 -178.5(4) . . . . ?
C37 C36 C41 C49 -179.6(4) . . . . ?
C2 C36 C41 C49 0.9(6) . . . . ?
C40 C39 C42 C43 -146.3(5) . . . . ?
C38 C39 C42 C43 32.5(6) . . . . ?
C40 C39 C42 C47 32.8(6) . . . . ?
C38 C39 C42 C47 -148.4(4) . . . . ?
C47 C42 C43 C44 0.8(7) . . . . ?
C39 C42 C43 C44 180.0(4) . . . . ?
C42 C43 C44 O5 -178.0(4) . . . . ?
C42 C43 C44 C45 0.9(7) . . . . ?
O5 C44 C45 C46 176.1(4) . . . . ?
C43 C44 C45 C46 -2.7(7) . . . . ?
C44 C45 C46 O6 -176.5(4) . . . . ?
C44 C45 C46 C47 2.8(7) . . . . ?
C45 C46 C47 C42 -1.1(6) . . . . ?
O6 C46 C47 C42 178.3(4) . . . . ?
C43 C42 C47 C46 -0.8(6) . . . . ?
C39 C42 C47 C46 -179.9(4) . . . . ?
C27 C26 O3 C34 0.9(7) . . . . ?
C25 C26 O3 C34 179.5(4) . . . . ?
C29 C28 O4 C35 8.9(7) . . . . ?
C27 C28 O4 C35 -171.1(4) . . . . ?
C45 C44 O5 C50 5.2(6) . . . . ?
C43 C44 O5 C50 -175.9(4) . . . . ?
C45 C46 O6 C51 170.8(4) . . . . ?
C47 C46 O6 C51 -8.6(6) . . . . ?
C6 C1 S1 O1B 121.3(15) . . . . ?
C2 C1 S1 O1B -62.6(15) . . . . ?
C6 C1 S1 O1 -99.5(3) . . . . ?
C2 C1 S1 O1 76.6(4) . . . . ?
C6 C1 S1 C8 12.0(3) . . . . ?
C2 C1 S1 C8 -171.9(4) . . . . ?
C9 C8 S1 O1B 47.7(15) . . . . ?
C7 C8 S1 O1B -129.4(15) . . . . ?
C9 C8 S1 O1 -92.7(4) . . . . ?
C7 C8 S1 O1 90.1(3) . . . . ?
C9 C8 S1 C1 162.1(4) . . . . ?
C7 C8 S1 C1 -15.0(3) . . . . ?
